data_4123017
loop_
_publ_author_name
'Roesle, Philipp'
'Caporaso, Lucia'
'Schnitte, Manuel'
'Goldbach, Verena'
'Cavallo, Luigi'
'Mecking, Stefan'

_publ_section_title
;
 A Comprehensive Mechanistic Picture of the Isomerizing
 Alkoxycarbonylation of Plant Oils
;
_journal_name_full 'Journal of the American Chemical Society'
_journal_page_first 141121132036004
_journal_paper_doi 10.1021/ja508447d
_journal_year 2014
_chemical_formula_moiety 'C13 H26 F6 O6 P2 Pd S2'
_chemical_formula_sum 'C13 H26 F6 O6 P2 Pd S2'
_chemical_formula_weight 624.80
_chemical_name_systematic
; 
 ? 
;
_space_group_IT_number 14
_symmetry_cell_setting monoclinic
_symmetry_space_group_name_Hall '-P 2ybc'
_symmetry_space_group_name_H-M 'P 1 21/c 1'
_atom_sites_solution_hydrogens geom
_atom_sites_solution_primary heavy
_atom_sites_solution_secondary difmap
_audit_creation_method SHELXL-97
_cell_angle_alpha 90.00
_cell_angle_beta 112.703(4)
_cell_angle_gamma 90.00
_cell_formula_units_Z 4
_cell_length_a 14.3747(7)
_cell_length_b 9.7050(3)
_cell_length_c 17.8111(9)
_cell_measurement_reflns_used 32389
_cell_measurement_temperature 100(2)
_cell_measurement_theta_max 28.41
_cell_measurement_theta_min 2.36
_cell_volume 2292.24(19)
_computing_cell_refinement 'STOE X-AREA'
_computing_data_collection 'STOE X-AREA'
_computing_data_reduction 'STOE X-RED32'
_computing_structure_refinement 'SHELXL-97 (Sheldrick, 1997)'
_computing_structure_solution 'SHELXS-97 (Sheldrick, 1990)'
_diffrn_ambient_temperature 100(2)
_diffrn_detector_area_resol_mean 6.67
_diffrn_measured_fraction_theta_full 0.993
_diffrn_measured_fraction_theta_max 0.993
_diffrn_measurement_device_type 'STOE IPDS 2T'
_diffrn_measurement_method 'rotation method'
_diffrn_radiation_monochromator graphite
_diffrn_radiation_source 'fine-focus sealed tube'
_diffrn_radiation_type MoK\a
_diffrn_radiation_wavelength 0.71073
_diffrn_reflns_av_R_equivalents 0.0434
_diffrn_reflns_av_sigmaI/netI 0.0256
_diffrn_reflns_limit_h_max 18
_diffrn_reflns_limit_h_min -18
_diffrn_reflns_limit_k_max 12
_diffrn_reflns_limit_k_min -12
_diffrn_reflns_limit_l_max 23
_diffrn_reflns_limit_l_min -23
_diffrn_reflns_number 30736
_diffrn_reflns_theta_full 27.97
_diffrn_reflns_theta_max 27.97
_diffrn_reflns_theta_min 2.36
_exptl_absorpt_coefficient_mu 1.206
_exptl_absorpt_correction_T_max 0.8018
_exptl_absorpt_correction_T_min 0.5690
_exptl_absorpt_correction_type integration
_exptl_absorpt_process_details 'STOE X-RED32'
_exptl_crystal_colour colorless
_exptl_crystal_density_diffrn 1.810
_exptl_crystal_density_method 'not measured'
_exptl_crystal_description needle
_exptl_crystal_F_000 1256
_exptl_crystal_size_max 0.3
_exptl_crystal_size_mid 0.15
_exptl_crystal_size_min 0.1
_refine_diff_density_max 0.645
_refine_diff_density_min -0.644
_refine_diff_density_rms 0.079
_refine_ls_extinction_method none
_refine_ls_goodness_of_fit_ref 1.023
_refine_ls_hydrogen_treatment constr
_refine_ls_matrix_type full
_refine_ls_number_parameters 275
_refine_ls_number_reflns 5475
_refine_ls_number_restraints 0
_refine_ls_restrained_S_all 1.023
_refine_ls_R_factor_all 0.0369
_refine_ls_R_factor_gt 0.0282
_refine_ls_shift/su_max 0.001
_refine_ls_shift/su_mean 0.000
_refine_ls_structure_factor_coef Fsqd
_refine_ls_weighting_details 'calc w=1/[\s^2^(Fo^2^)+(0.0276P)^2^+2.4695P] where P=(Fo^2^+2Fc^2^)/3'
_refine_ls_weighting_scheme calc
_refine_ls_wR_factor_gt 0.0601
_refine_ls_wR_factor_ref 0.0624
_reflns_number_gt 4707
_reflns_number_total 5475
_reflns_threshold_expression >2sigma(I)
_cod_data_source_file ja508447d_si_003.cif
_cod_data_source_block d:\pr12-06_depppdotf
_cod_original_cell_volume 2292.24(18)
_cod_original_sg_symbol_H-M 'P 21/c'
_cod_database_code 4123017

loop_
_symmetry_equiv_pos_as_xyz
'x, y, z'
'-x, y+1/2, -z+1/2'
'-x, -y, -z'
'x, -y-1/2, z-1/2'

loop_
_atom_site_label
_atom_site_type_symbol
_atom_site_fract_x
_atom_site_fract_y
_atom_site_fract_z
_atom_site_U_iso_or_equiv
_atom_site_adp_type
_atom_site_occupancy
_atom_site_symmetry_multiplicity
_atom_site_calc_flag
_atom_site_refinement_flags
C1 C -0.00234(19) 0.2781(3) 0.94055(17) 0.0285(5) Uani 1 1 d .
H1C H -0.0518 0.2233 0.9531 0.034 Uiso 1 1 calc R
H1B H -0.0093 0.2594 0.8846 0.034 Uiso 1 1 calc R
H1A H -0.0141 0.3762 0.9464 0.034 Uiso 1 1 calc R
C2 C 0.10348(19) 0.2397(3) 0.99896(15) 0.0239(5) Uani 1 1 d .
H2A H 0.1114 0.1386 0.9969 0.029 Uiso 1 1 calc R
H2B H 0.1104 0.2635 1.0549 0.029 Uiso 1 1 calc R
C3 C 0.4146(2) 0.3502(3) 1.06619(19) 0.0358(6) Uani 1 1 d .
H3A H 0.4101 0.4482 1.0519 0.043 Uiso 1 1 calc R
H3B H 0.4259 0.2962 1.0239 0.043 Uiso 1 1 calc R
H3C H 0.4709 0.3358 1.1185 0.043 Uiso 1 1 calc R
C4 C 0.31643(19) 0.3041(3) 1.07281(15) 0.0246(5) Uani 1 1 d .
H4A H 0.3062 0.3586 1.1160 0.029 Uiso 1 1 calc R
H4B H 0.3231 0.2062 1.0897 0.029 Uiso 1 1 calc R
C5 C 0.17912(19) 0.5059(2) 0.97145(15) 0.0228(5) Uani 1 1 d .
H5A H 0.1455 0.5286 1.0090 0.027 Uiso 1 1 calc R
H5B H 0.2442 0.5558 0.9909 0.027 Uiso 1 1 calc R
C6 C 0.11374(19) 0.5613(3) 0.88710(15) 0.0234(5) Uani 1 1 d .
H6A H 0.0510 0.5063 0.8643 0.028 Uiso 1 1 calc R
H6B H 0.0947 0.6579 0.8922 0.028 Uiso 1 1 calc R
C7 C 0.16873(19) 0.5557(2) 0.82892(15) 0.0227(5) Uani 1 1 d .
H7A H 0.2370 0.5953 0.8567 0.027 Uiso 1 1 calc R
H7B H 0.1321 0.6143 0.7811 0.027 Uiso 1 1 calc R
C8 C 0.0152(2) 0.4414(3) 0.64688(16) 0.0272(5) Uani 1 1 d .
H8C H -0.0449 0.4023 0.6043 0.033 Uiso 1 1 calc R
H8B H 0.0652 0.4642 0.6238 0.033 Uiso 1 1 calc R
H8A H -0.0033 0.5251 0.6686 0.033 Uiso 1 1 calc R
C9 C 0.06022(18) 0.3360(2) 0.71558(15) 0.0223(5) Uani 1 1 d .
H9A H 0.0682 0.2471 0.6914 0.027 Uiso 1 1 calc R
H9B H 0.0117 0.3211 0.7419 0.027 Uiso 1 1 calc R
C10 C 0.3766(2) 0.4260(3) 0.80057(19) 0.0360(6) Uani 1 1 d .
H10A H 0.4006 0.3441 0.8348 0.043 Uiso 1 1 calc R
H10B H 0.3804 0.5062 0.8350 0.043 Uiso 1 1 calc R
H10C H 0.4188 0.4417 0.7694 0.043 Uiso 1 1 calc R
C11 C 0.26726(18) 0.4039(3) 0.74201(16) 0.0246(5) Uani 1 1 d .
H11B H 0.2636 0.3206 0.7089 0.030 Uiso 1 1 calc R
H11A H 0.2455 0.4835 0.7045 0.030 Uiso 1 1 calc R
C12 C 0.4160(2) -0.1052(3) 1.07827(18) 0.0326(6) Uani 1 1 d .
C13 C 0.3023(2) -0.1346(3) 0.74017(18) 0.0293(6) Uani 1 1 d .
F1 F 0.44775(18) 0.0031(3) 1.12628(14) 0.0754(8) Uani 1 1 d .
F2 F 0.41817(15) -0.2151(2) 1.12309(14) 0.0629(7) Uani 1 1 d .
F3 F 0.48111(14) -0.1264(2) 1.04410(14) 0.0534(5) Uani 1 1 d .
F4 F 0.35050(14) -0.18322(19) 0.81429(12) 0.0466(5) Uani 1 1 d .
F5 F 0.25695(15) -0.23918(18) 0.69138(13) 0.0478(5) Uani 1 1 d .
F6 F 0.36981(13) -0.08001(17) 0.71434(12) 0.0389(4) Uani 1 1 d .
O1 O 0.30516(14) 0.04536(18) 0.96196(11) 0.0259(4) Uani 1 1 d .
O2 O 0.2678(2) -0.1994(2) 0.95499(15) 0.0530(6) Uani 1 1 d .
O3 O 0.22932(16) -0.0513(3) 1.04961(14) 0.0452(6) Uani 1 1 d .
O4 O 0.27213(13) 0.09937(17) 0.79284(10) 0.0234(4) Uani 1 1 d .
O5 O 0.16669(14) 0.0395(2) 0.65437(11) 0.0294(4) Uani 1 1 d .
O6 O 0.14099(14) -0.0748(2) 0.76643(11) 0.0289(4) Uani 1 1 d .
P1 P 0.20575(5) 0.32235(6) 0.97921(4) 0.01833(12) Uani 1 1 d .
P2 P 0.18113(4) 0.38403(6) 0.79342(4) 0.01781(12) Uani 1 1 d .
S1 S 0.28895(5) -0.07788(6) 1.00232(4) 0.02476(13) Uani 1 1 d .
S2 S 0.20856(4) -0.00598(6) 0.73750(3) 0.01910(11) Uani 1 1 d .
Pd1 Pd 0.236140(13) 0.211261(17) 0.881716(10) 0.01641(5) Uani 1 1 d .

loop_
_atom_site_aniso_label
_atom_site_aniso_U_11
_atom_site_aniso_U_22
_atom_site_aniso_U_33
_atom_site_aniso_U_23
_atom_site_aniso_U_13
_atom_site_aniso_U_12
C1 0.0257(12) 0.0272(13) 0.0347(14) -0.0002(11) 0.0141(11) 0.0001(10)
C2 0.0272(12) 0.0239(12) 0.0235(12) 0.0006(10) 0.0130(10) -0.0017(9)
C3 0.0246(13) 0.0385(15) 0.0388(16) -0.0059(13) 0.0061(12) -0.0033(11)
C4 0.0274(12) 0.0248(12) 0.0198(11) -0.0017(10) 0.0071(10) 0.0032(10)
C5 0.0270(12) 0.0201(11) 0.0216(11) -0.0027(9) 0.0095(10) 0.0024(9)
C6 0.0263(12) 0.0197(11) 0.0239(12) 0.0000(9) 0.0093(10) 0.0042(9)
C7 0.0283(12) 0.0161(10) 0.0227(11) 0.0007(9) 0.0088(10) 0.0003(9)
C8 0.0255(12) 0.0281(13) 0.0249(12) 0.0042(10) 0.0062(10) 0.0042(10)
C9 0.0208(11) 0.0206(11) 0.0235(12) 0.0008(9) 0.0065(9) 0.0017(9)
C10 0.0239(13) 0.0413(16) 0.0453(17) 0.0068(14) 0.0160(13) -0.0029(11)
C11 0.0256(12) 0.0249(12) 0.0266(12) 0.0034(10) 0.0136(10) 0.0007(9)
C12 0.0332(14) 0.0317(14) 0.0343(14) 0.0112(12) 0.0145(12) 0.0085(11)
C13 0.0310(13) 0.0190(12) 0.0410(15) -0.0047(11) 0.0174(12) -0.0017(10)
F1 0.0600(14) 0.0735(16) 0.0533(13) -0.0220(12) -0.0215(11) 0.0197(12)
F2 0.0439(11) 0.0811(15) 0.0710(14) 0.0595(13) 0.0302(11) 0.0273(11)
F3 0.0405(10) 0.0592(12) 0.0747(14) 0.0318(11) 0.0378(10) 0.0185(9)
F4 0.0406(10) 0.0373(10) 0.0564(12) 0.0168(9) 0.0127(9) 0.0154(8)
F5 0.0481(11) 0.0251(8) 0.0757(14) -0.0235(9) 0.0300(10) -0.0069(7)
F6 0.0366(9) 0.0326(9) 0.0598(11) -0.0093(8) 0.0322(9) -0.0013(7)
O1 0.0316(9) 0.0186(8) 0.0273(9) 0.0076(7) 0.0112(8) 0.0028(7)
O2 0.0711(17) 0.0221(10) 0.0498(14) -0.0068(10) 0.0056(12) -0.0079(10)
O3 0.0374(12) 0.0560(14) 0.0524(14) 0.0268(11) 0.0285(11) 0.0182(10)
O4 0.0272(9) 0.0226(9) 0.0237(8) -0.0070(7) 0.0134(7) -0.0013(7)
O5 0.0332(10) 0.0338(10) 0.0197(9) 0.0036(8) 0.0085(8) 0.0000(8)
O6 0.0261(9) 0.0352(10) 0.0299(10) 0.0025(8) 0.0158(8) -0.0050(8)
P1 0.0214(3) 0.0169(3) 0.0176(3) -0.0014(2) 0.0085(2) 0.0009(2)
P2 0.0201(3) 0.0158(3) 0.0178(3) 0.0006(2) 0.0077(2) 0.0001(2)
S1 0.0271(3) 0.0195(3) 0.0257(3) 0.0053(2) 0.0081(3) -0.0009(2)
S2 0.0215(3) 0.0189(3) 0.0187(3) -0.0003(2) 0.0097(2) -0.0001(2)
Pd1 0.01988(9) 0.01383(8) 0.01643(8) -0.00039(6) 0.00803(6) 0.00004(6)

loop_
_atom_type_symbol
_atom_type_description
_atom_type_scat_dispersion_real
_atom_type_scat_dispersion_imag
_atom_type_scat_source
C C 0.0033 0.0016 'International Tables Vol C Tables 4.2.6.8 and 6.1.1.4'
H H 0.0000 0.0000 'International Tables Vol C Tables 4.2.6.8 and 6.1.1.4'
F F 0.0171 0.0103 'International Tables Vol C Tables 4.2.6.8 and 6.1.1.4'
O O 0.0106 0.0060 'International Tables Vol C Tables 4.2.6.8 and 6.1.1.4'
P P 0.1023 0.0942 'International Tables Vol C Tables 4.2.6.8 and 6.1.1.4'
S S 0.1246 0.1234 'International Tables Vol C Tables 4.2.6.8 and 6.1.1.4'
Pd Pd -0.9988 1.0072 'International Tables Vol C Tables 4.2.6.8 and 6.1.1.4'

loop_
_geom_angle_atom_site_label_1
_geom_angle_atom_site_label_2
_geom_angle_atom_site_label_3
_geom_angle
C1 C2 P1 115.32(18)
C3 C4 P1 114.12(19)
C6 C5 P1 116.84(17)
C7 C6 C5 111.8(2)
C6 C7 P2 114.55(17)
C8 C9 P2 114.97(17)
C10 C11 P2 113.14(19)
F3 C12 F1 107.1(3)
F3 C12 F2 107.3(2)
F1 C12 F2 109.2(3)
F3 C12 S1 111.5(2)
F1 C12 S1 111.18(19)
F2 C12 S1 110.3(2)
F4 C13 F5 108.5(2)
F4 C13 F6 108.5(2)
F5 C13 F6 108.4(2)
F4 C13 S2 111.58(19)
F5 C13 S2 109.48(19)
F6 C13 S2 110.33(18)
S1 O1 Pd1 146.03(12)
S2 O4 Pd1 125.73(10)
C4 P1 C5 104.49(12)
C4 P1 C2 105.41(12)
C5 P1 C2 106.52(12)
C4 P1 Pd1 107.63(8)
C5 P1 Pd1 120.99(8)
C2 P1 Pd1 110.66(8)
C11 P2 C7 104.86(12)
C11 P2 C9 106.31(12)
C7 P2 C9 107.94(11)
C11 P2 Pd1 108.16(9)
C7 P2 Pd1 120.09(8)
C9 P2 Pd1 108.68(8)
O2 S1 O3 117.39(17)
O2 S1 O1 115.36(13)
O3 S1 O1 112.70(12)
O2 S1 C12 104.12(15)
O3 S1 C12 104.14(13)
O1 S1 C12 100.35(12)
O6 S2 O5 116.29(11)
O6 S2 O4 114.64(11)
O5 S2 O4 112.49(11)
O6 S2 C13 105.60(12)
O5 S2 C13 104.40(12)
O4 S2 C13 101.36(11)
O1 Pd1 O4 85.98(7)
O1 Pd1 P2 172.63(5)
O4 Pd1 P2 88.91(5)
O1 Pd1 P1 91.35(5)
O4 Pd1 P1 176.96(5)
P2 Pd1 P1 93.62(2)

loop_
_geom_bond_atom_site_label_1
_geom_bond_atom_site_label_2
_geom_bond_distance
C1 C2 1.521(4)
C2 P1 1.824(2)
C3 C4 1.528(4)
C4 P1 1.815(2)
C5 C6 1.530(3)
C5 P1 1.816(2)
C6 C7 1.528(3)
C7 P2 1.815(2)
C8 C9 1.533(3)
C9 P2 1.817(2)
C10 C11 1.529(4)
C11 P2 1.812(2)
C12 F3 1.314(3)
C12 F1 1.320(4)
C12 F2 1.326(3)
C12 S1 1.825(3)
C13 F4 1.319(3)
C13 F5 1.331(3)
C13 F6 1.333(3)
C13 S2 1.825(3)
O1 S1 1.4598(18)
O1 Pd1 2.1272(17)
O2 S1 1.413(2)
O3 S1 1.438(2)
O4 S2 1.4685(17)
O4 Pd1 2.1413(16)
O5 S2 1.4359(18)
O6 S2 1.4288(18)
P1 Pd1 2.2258(6)
P2 Pd1 2.2249(6)

loop_
_geom_torsion_atom_site_label_1
_geom_torsion_atom_site_label_2
_geom_torsion_atom_site_label_3
_geom_torsion_atom_site_label_4
_geom_torsion
P1 C5 C6 C7 -68.8(3)
C5 C6 C7 P2 73.5(2)
C3 C4 P1 C5 -75.5(2)
C3 C4 P1 C2 172.46(19)
C3 C4 P1 Pd1 54.3(2)
C6 C5 P1 C4 160.03(19)
C6 C5 P1 C2 -88.7(2)
C6 C5 P1 Pd1 38.7(2)
C1 C2 P1 C4 162.10(19)
C1 C2 P1 C5 51.5(2)
C1 C2 P1 Pd1 -81.83(19)
C10 C11 P2 C7 73.4(2)
C10 C11 P2 C9 -172.41(19)
C10 C11 P2 Pd1 -55.8(2)
C6 C7 P2 C11 -169.93(18)
C6 C7 P2 C9 77.0(2)
C6 C7 P2 Pd1 -48.2(2)
C8 C9 P2 C11 -60.2(2)
C8 C9 P2 C7 51.9(2)
C8 C9 P2 Pd1 -176.37(16)
Pd1 O1 S1 O2 83.0(2)
Pd1 O1 S1 O3 -55.6(3)
Pd1 O1 S1 C12 -165.8(2)
F3 C12 S1 O2 58.6(2)
F1 C12 S1 O2 178.2(2)
F2 C12 S1 O2 -60.5(2)
F3 C12 S1 O3 -177.8(2)
F1 C12 S1 O3 -58.3(3)
F2 C12 S1 O3 63.0(2)
F3 C12 S1 O1 -61.0(2)
F1 C12 S1 O1 58.5(2)
F2 C12 S1 O1 179.8(2)
Pd1 O4 S2 O6 -25.70(17)
Pd1 O4 S2 O5 110.14(13)
Pd1 O4 S2 C13 -138.90(13)
F4 C13 S2 O6 -59.1(2)
F5 C13 S2 O6 61.0(2)
F6 C13 S2 O6 -179.77(18)
F4 C13 S2 O5 177.77(18)
F5 C13 S2 O5 -62.2(2)
F6 C13 S2 O5 57.1(2)
F4 C13 S2 O4 60.7(2)
F5 C13 S2 O4 -179.19(19)
F6 C13 S2 O4 -59.9(2)
S1 O1 Pd1 O4 -104.2(2)
S1 O1 Pd1 P2 -150.4(3)
S1 O1 Pd1 P1 77.2(2)
S2 O4 Pd1 O1 88.09(13)
S2 O4 Pd1 P2 -97.22(12)
S2 O4 Pd1 P1 116.3(9)
C11 P2 Pd1 O1 5.4(4)
C7 P2 Pd1 O1 -114.7(4)
C9 P2 Pd1 O1 120.4(4)
C11 P2 Pd1 O4 -40.65(10)
C7 P2 Pd1 O4 -160.78(11)
C9 P2 Pd1 O4 74.36(10)
C11 P2 Pd1 P1 137.67(9)
C7 P2 Pd1 P1 17.54(10)
C9 P2 Pd1 P1 -107.32(9)
C4 P1 Pd1 O1 41.42(10)
C5 P1 Pd1 O1 161.23(11)
C2 P1 Pd1 O1 -73.27(10)
C4 P1 Pd1 O4 13.3(10)
C5 P1 Pd1 O4 133.1(9)
C2 P1 Pd1 O4 -101.4(9)
C4 P1 Pd1 P2 -133.13(9)
C5 P1 Pd1 P2 -13.33(10)
C2 P1 Pd1 P2 112.18(9)
